data_7234976
loop_
_publ_author_name
'Kondou, Shinji'
'Thomas, Morgan L.'
'Mandai, Toshihiko'
'Ueno, Kazuhide'
'Dokko, Kaoru'
'Watanabe, Masayoshi'

_publ_section_title
;
 Ionic transport in highly concentrated lithium bis(fluorosulfonyl)amide
 electrolytes with keto ester solvents: structural implications for ion
 hopping conduction in liquid electrolytes.
;
_journal_issue 9
_journal_name_full 'Physical chemistry chemical physics : PCCP'
_journal_page_first 5097
_journal_page_last 5105
_journal_paper_doi 10.1039/c9cp00425d
_journal_volume 21
_journal_year 2019
_chemical_formula_moiety 'C9 H8 F12 Li2 N2 O11 S4'
_chemical_formula_sum 'C9 H8 F12 Li2 N2 O11 S4'
_chemical_formula_weight 690.30
_space_group_crystal_system monoclinic
_space_group_IT_number 14
_space_group_name_Hall '-P 2yn'
_space_group_name_H-M_alt 'P 1 21/n 1'
_symmetry_Int_Tables_number 14
_atom_sites_solution_primary dual
_audit_creation_date 2019-01-10
_audit_creation_method
;
Olex2 1.2
(compiled 2018.05.29 svn.r3508 for OlexSys, GUI svn.r5506)
;
_audit_update_record
;
2019-01-23 deposited with the CCDC.
2019-02-06 downloaded from the CCDC.
;
_cell_angle_alpha 90
_cell_angle_beta 90.679(4)
_cell_angle_gamma 90
_cell_formula_units_Z 4
_cell_length_a 11.1850(5)
_cell_length_b 10.4660(5)
_cell_length_c 20.4745(9)
_cell_measurement_reflns_used 6359
_cell_measurement_temperature 223(2)
_cell_measurement_theta_max 28.3740
_cell_measurement_theta_min 3.2990
_cell_volume 2396.62(19)
_computing_cell_refinement 'CrysAlisPro 1.171.39.46e (Rigaku OD, 2018)'
_computing_data_collection 'CrysAlisPro 1.171.39.46e (Rigaku OD, 2018)'
_computing_data_reduction 'CrysAlisPro 1.171.39.46e (Rigaku OD, 2018)'
_computing_molecular_graphics 'Olex2 (Dolomanov et al., 2009)'
_computing_publication_material 'Olex2 (Dolomanov et al., 2009)'
_computing_structure_refinement 'olex2.refine (Bourhis et al., 2015)'
_computing_structure_solution 'ShelXT (Sheldrick, 2015)'
_diffrn_ambient_temperature 223
_diffrn_detector 'CCD plate'
_diffrn_measured_fraction_theta_full 0.9609
_diffrn_measured_fraction_theta_max 0.8245
_diffrn_measurement_details
;
List of Runs (angles in degrees, time in seconds):

  # Type    Start    End  Width  t~exp~   \w     \q     \k     \f   Frames
#--------------------------------------------------------------------------
  1  \w    -46.00 -19.00   0.50   29.20    --    5.10 -54.00  -0.00   54
  2  \w     10.00  35.00   0.50   29.20    --    5.10  54.00 143.00   50
  3  \w     52.00  84.00   0.50   29.20    --    5.10  57.00-150.00   64
  4  \w    -23.00  79.00   0.50   29.20    --    5.10  57.00   0.00  204
  5  \w     41.00  66.00   0.50   29.20    --    5.10  57.00 -60.00   50
  6  \w    -24.00  40.00   0.50   29.20    --    5.10  57.00-150.00  128
;
_diffrn_measurement_device 'four-circle diffractometer'
_diffrn_measurement_device_type 'XtaLAB AFC12 (RINC): Kappa dual offset/far'
_diffrn_measurement_method '\w scans'
_diffrn_orient_matrix_type 'CrysAlisPro convention (1999,Acta A55,543-557)'
_diffrn_orient_matrix_UB_11 -0.0528303000
_diffrn_orient_matrix_UB_12 -0.0147677000
_diffrn_orient_matrix_UB_13 -0.0179573000
_diffrn_orient_matrix_UB_21 -0.0180948000
_diffrn_orient_matrix_UB_22 -0.0417433000
_diffrn_orient_matrix_UB_23 0.0252978000
_diffrn_orient_matrix_UB_31 -0.0300421000
_diffrn_orient_matrix_UB_32 0.0513115000
_diffrn_orient_matrix_UB_33 0.0154295000
_diffrn_radiation_monochromator mirror
_diffrn_radiation_probe x-ray
_diffrn_radiation_type 'Mo K\a'
_diffrn_radiation_wavelength 0.71073
_diffrn_reflns_av_R_equivalents 0.0326
_diffrn_reflns_av_unetI/netI 0.0375
_diffrn_reflns_limit_h_max 14
_diffrn_reflns_limit_h_min -13
_diffrn_reflns_limit_k_max 11
_diffrn_reflns_limit_k_min -13
_diffrn_reflns_limit_l_max 22
_diffrn_reflns_limit_l_min -26
_diffrn_reflns_number 16128
_diffrn_reflns_theta_full 28.2584
_diffrn_reflns_theta_max 28.26
_diffrn_reflns_theta_min 3.31
_diffrn_source 'micro-focus sealed X-ray tube'
_diffrn_source_type 'Rigaku (Mo) X-ray Source'
_exptl_absorpt_coefficient_mu 0.543
_exptl_absorpt_correction_T_max 1.00000
_exptl_absorpt_correction_T_min 0.73964
_exptl_absorpt_correction_type multi-scan
_exptl_absorpt_process_details
;
CrysAlisPro 1.171.39.46e (Rigaku Oxford Diffraction, 2018)
Empirical absorption correction using spherical harmonics,
 implemented in SCALE3 ABSPACK scaling algorithm.
;
_exptl_crystal_density_diffrn 1.9130
_exptl_crystal_description needle
_exptl_crystal_F_000 1371.3974
_refine_diff_density_max 1.6341
_refine_diff_density_min -0.6371
_refine_diff_density_rms 0.1228
_refine_ls_d_res_high 0.7506
_refine_ls_d_res_low 6.1476
_refine_ls_goodness_of_fit_ref 1.0606
_refine_ls_hydrogen_treatment constr
_refine_ls_matrix_type full
_refine_ls_number_constraints 11
_refine_ls_number_parameters 366
_refine_ls_number_reflns 4885
_refine_ls_number_restraints 0
_refine_ls_restrained_S_all 1.0606
_refine_ls_R_factor_all 0.0773
_refine_ls_R_factor_gt 0.0621
_refine_ls_shift/su_max 0.0008
_refine_ls_shift/su_mean 0.0002
_refine_ls_structure_factor_coef Fsqd
_refine_ls_weighting_details 'w=1/[\s^2^(Fo^2^)+(0.0959P)^2^+5.8016P] where P=(Fo^2^+2Fc^2^)/3'
_refine_ls_weighting_scheme calc
_refine_ls_wR_factor_gt 0.1710
_refine_ls_wR_factor_ref 0.1837
_reflns_Friedel_coverage 0.0
_reflns_limit_h_max 12
_reflns_limit_h_min -14
_reflns_limit_k_max 13
_reflns_limit_k_min 0
_reflns_limit_l_max 26
_reflns_limit_l_min -11
_reflns_number_gt 3878
_reflns_number_total 4885
_reflns_threshold_expression I>=2u(I)
_cod_data_source_file c9cp00425d2.cif
_cod_data_source_block exp_453
_cod_original_sg_symbol_Hall '-P 2ybc (x-z,y,z)'
_cod_database_code 7234976
_chemical_oxdiff_formula 'Li N S O F C'
_chemical_oxdiff_usercomment LiTFSA_MA_1_0,5
_reflns_odcompleteness_completeness 96.09
_reflns_odcompleteness_iscentric 1
_reflns_odcompleteness_theta 25.20
_olex2_refinement_description
;
1. Fixed Uiso
 At 1.2 times of:
  All C(H,H) groups
 At 1.5 times of:
  All C(H,H,H) groups
2. Restrained distances
3.a Secondary CH2 refined with riding coordinates:
 C33(H33a,H33b)
3.b Idealised Me refined as rotating group:
 C37(H37a,H37b,H37c), C36(H36a,H36b,H36c)
;
_olex2_submission_special_instructions 'No special instructions were received'
_oxdiff_exptl_absorpt_empirical_details
;
Empirical correction (ABSPACK) includes:
- Absorption correction using spherical harmonics
- Frame scaling
;
_oxdiff_exptl_absorpt_empirical_full_max 1.277
_oxdiff_exptl_absorpt_empirical_full_min 0.819

loop_
_space_group_symop_id
_space_group_symop_operation_xyz
1 x,y,z
2 -x+1/2,y+1/2,-z+1/2
3 -x,-y,-z
4 x-1/2,-y-1/2,z-1/2

loop_
_atom_site_label
_atom_site_type_symbol
_atom_site_fract_x
_atom_site_fract_y
_atom_site_fract_z
_atom_site_U_iso_or_equiv
_atom_site_adp_type
_atom_site_occupancy
_atom_site_site_symmetry_order
_atom_site_refinement_flags_posn
_atom_site_refinement_flags_adp
_atom_site_refinement_flags_occupancy
S5 S 0.68255(8) 0.75813(9) 0.51047(4) 0.0250(2) Uani 1.000000 1 . . .
S20 S 0.37653(9) 0.73960(9) 0.42066(5) 0.0273(2) Uani 1.000000 1 . . .
S3 S 0.72413(9) 0.91623(9) 0.40277(4) 0.0263(2) Uani 1.000000 1 . . .
S18 S 0.52056(9) 0.58644(9) 0.34084(5) 0.0293(3) Uani 1.000000 1 . . .
F8 F 0.7812(3) 0.7111(4) 0.62311(14) 0.0676(10) Uani 1.000000 1 . . .
F1 F 0.9569(3) 0.9260(3) 0.40319(18) 0.0654(9) Uani 1.000000 1 . . .
F14 F 0.8750(3) 1.0443(3) 0.47506(15) 0.0676(9) Uani 1.000000 1 . . .
F15 F 0.8703(3) 1.0985(3) 0.37440(17) 0.0643(9) Uani 1.000000 1 . . .
F16 F 0.3305(3) 0.4701(4) 0.29383(18) 0.0739(10) Uani 1.000000 1 . . .
O31 O 0.8778(3) 0.6464(3) 0.25807(17) 0.0481(8) Uani 1.000000 1 . . .
F29 F 0.4930(3) 0.4243(3) 0.24643(16) 0.0679(9) Uani 1.000000 1 . . .
F23 F 0.1476(3) 0.7607(4) 0.43698(17) 0.0718(10) Uani 1.000000 1 . . .
N19 N 0.4522(3) 0.7140(3) 0.35777(16) 0.0320(7) Uani 1.000000 1 . . .
N4 N 0.7404(3) 0.7895(3) 0.44287(15) 0.0294(7) Uani 1.000000 1 . . .
F30 F 0.4103(4) 0.6046(4) 0.22866(16) 0.0833(12) Uani 1.000000 1 . . .
O35 O 0.9177(4) 0.4630(4) 0.37292(18) 0.0645(11) Uani 1.000000 1 . . .
F7 F 0.8506(4) 0.8743(4) 0.5763(2) 0.1032(17) Uani 1.000000 1 . . .
F9 F 0.8979(4) 0.6895(6) 0.5434(2) 0.1144(19) Uani 1.000000 1 . . .
F22 F 0.1963(3) 0.6142(5) 0.3721(3) 0.119(2) Uani 1.000000 1 . . .
F24 F 0.2060(4) 0.8081(7) 0.3418(2) 0.132(2) Uani 1.000000 1 . . .
C2 C 0.8651(4) 1.0014(4) 0.4149(2) 0.0395(10) Uani 1.000000 1 . . .
C17 C 0.4329(5) 0.5173(5) 0.2732(2) 0.0462(11) Uani 1.000000 1 . . .
C33 C 0.9967(5) 0.4589(6) 0.2678(2) 0.0602(16) Uani 1.000000 1 . . .
H33a H 1.0735(5) 0.4648(6) 0.2902(2) 0.0722(19) Uiso 1.000000 1 R . .
H33b H 1.0049(5) 0.3985(6) 0.2321(2) 0.0722(19) Uiso 1.000000 1 R . .
C6 C 0.8117(4) 0.7570(5) 0.5663(2) 0.0474(12) Uani 1.000000 1 . . .
C21 C 0.2226(5) 0.7311(6) 0.3906(3) 0.0565(14) Uani 1.000000 1 . . .
C34 C 0.9021(5) 0.4084(5) 0.3159(2) 0.0477(12) Uani 1.000000 1 . . .
C32 C 0.9654(5) 0.5828(5) 0.2415(3) 0.0507(12) Uani 1.000000 1 . . .
C37 C 1.0505(6) 0.6287(7) 0.1914(3) 0.0715(19) Uani 1.000000 1 . . .
H37a H 1.0159(19) 0.700(3) 0.1683(17) 0.107(3) Uiso 1.000000 1 GR . .
H37b H 1.1236(18) 0.655(5) 0.2124(4) 0.107(3) Uiso 1.000000 1 GR . .
H37c H 1.067(4) 0.5609(16) 0.1612(15) 0.107(3) Uiso 1.000000 1 GR . .
C36 C 0.8284(7) 0.4224(7) 0.4231(3) 0.078(2) Uani 1.000000 1 . . .
H36a H 0.7544(17) 0.467(4) 0.4157(17) 0.117(3) Uiso 1.000000 1 GR . .
H36b H 0.815(4) 0.3320(12) 0.4198(18) 0.117(3) Uiso 1.000000 1 GR . .
H36c H 0.859(2) 0.442(5) 0.4660(3) 0.117(3) Uiso 1.000000 1 GR . .
Li39 Li 0.7350(7) 0.7460(7) 0.2717(4) 0.0381(16) Uani 1.000000 1 . . .
Li40 Li 0.5 1.0 0.5 0.036(2) Uani 1.000000 2 S T P
Li41 Li 0.5 0.5 0.5 0.038(2) Uani 1.000000 2 S T P
O11 O 0.6035(3) 0.8518(3) 0.53648(13) 0.0364(7) Uani 1.000000 1 . . .
O12 O 0.6335(3) 1.0028(3) 0.42452(14) 0.0384(7) Uani 1.000000 1 . . .
O38 O 0.8233(3) 0.3379(3) 0.30329(15) 0.0448(8) Uani 1.000000 1 . . .
O27 O 0.5245(3) 0.4907(3) 0.39045(14) 0.0402(7) Uani 1.000000 1 . . .
O10 O 0.6439(3) 0.6283(3) 0.51016(15) 0.0405(7) Uani 1.000000 1 . . .
O26 O 0.3830(3) 0.6447(3) 0.47063(14) 0.0390(7) Uani 1.000000 1 . . .
O13 O 0.7260(3) 0.8863(3) 0.33482(13) 0.0421(8) Uani 1.000000 1 . . .
O28 O 0.6299(3) 0.6180(3) 0.30929(17) 0.0470(8) Uani 1.000000 1 . . .
O25 O 0.3913(3) 0.8695(3) 0.43884(16) 0.0452(8) Uani 1.000000 1 . . .

loop_
_atom_site_aniso_label
_atom_site_aniso_U_11
_atom_site_aniso_U_22
_atom_site_aniso_U_33
_atom_site_aniso_U_12
_atom_site_aniso_U_13
_atom_site_aniso_U_23
S5 0.0253(5) 0.0262(5) 0.0234(4) 0.0003(3) 0.0026(3) 0.0022(3)
S20 0.0296(5) 0.0264(5) 0.0257(5) 0.0023(4) 0.0007(4) 0.0004(3)
S3 0.0294(5) 0.0287(5) 0.0208(4) -0.0003(4) 0.0046(4) 0.0014(3)
S18 0.0323(5) 0.0290(5) 0.0268(5) -0.0010(4) 0.0087(4) -0.0004(4)
F8 0.067(2) 0.100(3) 0.0353(16) -0.0076(18) -0.0117(14) 0.0276(16)
F1 0.0323(15) 0.076(2) 0.088(2) 0.0044(14) 0.0121(15) 0.0119(18)
F14 0.077(2) 0.079(2) 0.0462(17) -0.0299(18) -0.0099(15) -0.0131(16)
F15 0.062(2) 0.0547(18) 0.076(2) -0.0208(15) -0.0013(16) 0.0292(16)
F16 0.0521(19) 0.092(3) 0.078(2) -0.0258(18) 0.0105(17) -0.034(2)
O31 0.0455(19) 0.049(2) 0.0500(19) 0.0053(16) 0.0183(15) 0.0002(15)
F29 0.078(2) 0.070(2) 0.0562(19) 0.0041(17) 0.0090(16) -0.0332(16)
F23 0.0386(16) 0.110(3) 0.067(2) 0.0232(17) 0.0053(15) -0.0256(19)
N19 0.040(2) 0.0284(17) 0.0282(17) 0.0043(14) 0.0102(14) 0.0034(13)
N4 0.0351(18) 0.0288(17) 0.0246(16) 0.0043(14) 0.0104(13) 0.0036(13)
F30 0.121(3) 0.088(3) 0.0399(18) 0.012(2) -0.0212(19) 0.0020(17)
O35 0.065(2) 0.089(3) 0.040(2) 0.006(2) 0.0043(17) -0.0197(19)
F7 0.119(3) 0.107(3) 0.082(3) -0.067(3) -0.057(3) 0.029(2)
F9 0.054(2) 0.218(6) 0.071(2) 0.062(3) -0.0016(19) 0.017(3)
F22 0.0419(19) 0.141(4) 0.174(5) -0.008(2) -0.007(2) -0.104(4)
F24 0.072(3) 0.254(7) 0.070(3) 0.051(4) -0.017(2) 0.054(4)
C2 0.038(2) 0.040(2) 0.040(2) -0.0078(19) 0.0024(19) 0.0082(19)
C17 0.052(3) 0.053(3) 0.034(2) -0.003(2) 0.005(2) -0.011(2)
C33 0.048(3) 0.098(4) 0.035(3) 0.030(3) 0.006(2) -0.010(3)
C6 0.034(2) 0.071(4) 0.037(2) -0.002(2) -0.0034(19) 0.016(2)
C21 0.038(3) 0.084(4) 0.047(3) 0.016(3) -0.004(2) -0.020(3)
C34 0.056(3) 0.046(3) 0.041(3) 0.012(2) -0.001(2) 0.003(2)
C32 0.052(3) 0.056(3) 0.043(3) -0.013(2) 0.006(2) -0.007(2)
C37 0.061(4) 0.114(5) 0.040(3) -0.019(4) 0.025(3) -0.013(3)
C36 0.089(5) 0.114(6) 0.032(3) 0.042(4) 0.017(3) 0.003(3)
Li39 0.044(4) 0.039(4) 0.032(4) 0.003(3) 0.009(3) -0.002(3)
Li40 0.034(5) 0.034(5) 0.041(5) 0.006(4) 0.014(4) 0.005(4)
Li41 0.046(6) 0.029(5) 0.037(5) 0.001(4) 0.000(4) 0.007(4)
O11 0.0455(17) 0.0367(16) 0.0273(14) 0.0140(13) 0.0145(12) 0.0056(12)
O12 0.0411(17) 0.0378(17) 0.0366(16) 0.0106(13) 0.0115(13) 0.0084(12)
O38 0.058(2) 0.0464(19) 0.0300(16) -0.0095(16) 0.0030(14) 0.0024(13)
O27 0.0509(19) 0.0344(16) 0.0354(16) 0.0109(14) 0.0099(14) 0.0037(12)
O10 0.0497(19) 0.0323(16) 0.0397(17) -0.0077(14) 0.0088(14) 0.0033(13)
O26 0.0452(18) 0.0399(17) 0.0322(15) 0.0116(14) 0.0150(13) 0.0100(13)
O13 0.065(2) 0.0427(17) 0.0192(13) -0.0067(15) 0.0027(13) -0.0013(12)
O28 0.0425(19) 0.0449(18) 0.054(2) -0.0088(15) 0.0246(16) -0.0051(15)
O25 0.056(2) 0.0316(16) 0.0477(19) -0.0019(14) 0.0093(15) -0.0085(14)

loop_
_atom_type_symbol
_atom_type_scat_dispersion_real
_atom_type_scat_dispersion_imag
_atom_type_scat_Cromer_Mann_a1
_atom_type_scat_Cromer_Mann_a2
_atom_type_scat_Cromer_Mann_a3
_atom_type_scat_Cromer_Mann_a4
_atom_type_scat_Cromer_Mann_b1
_atom_type_scat_Cromer_Mann_b2
_atom_type_scat_Cromer_Mann_b3
_atom_type_scat_Cromer_Mann_b4
_atom_type_scat_Cromer_Mann_c
_atom_type_scat_source
_atom_type_scat_dispersion_source
C 0.00347 0.00161 2.31000 1.02000 1.58860 0.86500 20.84390 10.20750 0.56870 51.65120 0.215599998832 'International Tables Volume C Table 6.1.1.4 (pp. 500-502)' 'Henke, Gullikson and Davis, At. Data and Nucl. Data Tables, 1993, 54, 2'
F 0.01794 0.01033 3.53920 2.64120 1.51700 1.02430 10.28250 4.29440 0.26150 26.14760 0.277599990368 'International Tables Volume C Table 6.1.1.4 (pp. 500-502)' 'Henke, Gullikson and Davis, At. Data and Nucl. Data Tables, 1993, 54, 2'
H 0.00000 0.00000 0.49300 0.32291 0.14019 0.04081 10.51090 26.12570 3.14236 57.79970 0.0030380000826 'International Tables Volume C Table 6.1.1.4 (pp. 500-502)' 'Henke, Gullikson and Davis, At. Data and Nucl. Data Tables, 1993, 54, 2'
O 0.01158 0.00611 3.04850 2.28680 1.54630 0.86700 13.27710 5.70110 0.32390 32.90890 0.250800013542 'International Tables Volume C Table 6.1.1.4 (pp. 500-502)' 'Henke, Gullikson and Davis, At. Data and Nucl. Data Tables, 1993, 54, 2'
N 0.00653 0.00323 12.21260 3.13220 2.01250 1.16630 0.00570 9.89330 28.99750 0.58260 -11.5290002823 'International Tables Volume C Table 6.1.1.4 (pp. 500-502)' 'Henke, Gullikson and Davis, At. Data and Nucl. Data Tables, 1993, 54, 2'
S 0.12424 0.12443 6.90530 5.20340 1.43790 1.58630 1.46790 22.21510 0.25360 56.17200 0.866900026798 'International Tables Volume C Table 6.1.1.4 (pp. 500-502)' 'Henke, Gullikson and Davis, At. Data and Nucl. Data Tables, 1993, 54, 2'
Li -0.00003 0.00005 1.12820 0.75080 0.61750 0.46530 3.95460 1.05240 85.39050 168.26100 0.0377000011504 'International Tables Volume C Table 6.1.1.4 (pp. 500-502)' 'Henke, Gullikson and Davis, At. Data and Nucl. Data Tables, 1993, 54, 2'

loop_
_geom_angle_atom_site_label_1
_geom_angle_atom_site_label_2
_geom_angle_atom_site_label_3
_geom_angle
_geom_angle_site_symmetry_1
_geom_angle_site_symmetry_3
C6 S5 N4 102.8(2) . .
O11 S5 N4 116.65(17) . .
O11 S5 C6 105.0(2) . .
O10 S5 N4 108.90(18) . .
O10 S5 C6 103.5(2) . .
O10 S5 O11 117.83(19) . .
C21 S20 N19 103.3(2) . .
O26 S20 N19 116.44(18) . .
O26 S20 C21 104.3(3) . .
O25 S20 N19 108.45(19) . .
O25 S20 C21 104.0(2) . .
O25 S20 O26 118.3(2) . .
C2 S3 N4 104.3(2) . .
O12 S3 N4 116.69(17) . .
O12 S3 C2 105.2(2) . .
O13 S3 N4 108.78(18) . .
O13 S3 C2 102.5(2) . .
O13 S3 O12 117.41(19) . .
C17 S18 N19 104.1(2) . .
O27 S18 N19 116.63(18) . .
O27 S18 C17 105.8(2) . .
O28 S18 N19 108.86(19) . .
O28 S18 C17 101.7(2) . .
O28 S18 O27 117.7(2) . .
Li39 O31 C32 172.3(4) . .
S18 N19 S20 126.2(2) . .
S3 N4 S5 126.3(2) . .
C36 O35 C34 113.8(5) . .
F1 C2 S3 110.9(3) . .
F14 C2 S3 110.9(3) . .
F14 C2 F1 108.5(4) . .
F15 C2 S3 109.7(3) . .
F15 C2 F1 108.0(4) . .
F15 C2 F14 108.9(4) . .
F16 C17 S18 111.4(3) . .
F29 C17 S18 109.7(4) . .
F29 C17 F16 107.9(4) . .
F30 C17 S18 110.3(4) . .
F30 C17 F16 108.7(5) . .
F30 C17 F29 108.8(4) . .
H33b C33 H33a 107.9 . .
C34 C33 H33a 109.2(3) . .
C34 C33 H33b 109.2(3) . .
C32 C33 H33a 109.2(3) . .
C32 C33 H33b 109.2(3) . .
C32 C33 C34 112.3(4) . .
F8 C6 S5 110.2(3) . .
F7 C6 S5 110.4(4) . .
F7 C6 F8 107.0(5) . .
F9 C6 S5 111.4(4) . .
F9 C6 F8 109.0(5) . .
F9 C6 F7 108.7(5) . .
F23 C21 S20 110.7(4) . .
F22 C21 S20 110.5(4) . .
F22 C21 F23 106.6(5) . .
F24 C21 S20 110.9(5) . .
F24 C21 F23 109.0(5) . .
F24 C21 F22 109.1(5) . .
C33 C34 O35 109.5(5) . .
O38 C34 O35 124.2(5) . .
O38 C34 C33 126.2(5) . .
C33 C32 O31 124.8(5) . .
C37 C32 O31 122.1(5) . .
C37 C32 C33 113.1(5) . .
H37a C37 C32 109.5 . .
H37b C37 C32 109.5 . .
H37b C37 H37a 109.5 . .
H37c C37 C32 109.5 . .
H37c C37 H37a 109.5 . .
H37c C37 H37b 109.5 . .
H36a C36 O35 109.5 . .
H36b C36 O35 109.5 . .
H36b C36 H36a 109.5 . .
H36c C36 O35 109.5 . .
H36c C36 H36a 109.5 . .
H36c C36 H36b 109.5 . .
O38 Li39 O31 115.4(4) 2_655 .
O13 Li39 O31 123.3(4) . .
O13 Li39 O38 97.6(4) . 2_655
O28 Li39 O31 101.0(4) . .
O28 Li39 O38 117.4(4) . 2_655
O28 Li39 O13 102.6(4) . .
O11 Li40 O11 180.0 3_676 .
O12 Li40 O11 83.11(11) 3_676 3_676
O12 Li40 O11 83.11(11) . .
O12 Li40 O11 96.89(11) 3_676 .
O12 Li40 O11 96.89(11) . 3_676
O12 Li40 O12 180.0 3_676 .
O25 Li40 O11 87.53(12) . 3_676
O25 Li40 O11 92.47(12) . .
O25 Li40 O11 92.47(12) 3_676 3_676
O25 Li40 O11 87.53(12) 3_676 .
O25 Li40 O12 90.95(12) . 3_676
O25 Li40 O12 89.05(12) 3_676 3_676
O25 Li40 O12 90.95(12) 3_676 .
O25 Li40 O12 89.05(12) . .
O25 Li40 O25 180.0 . 3_676
O27 Li41 O27 180.0 3_666 .
O10 Li41 O27 91.37(12) . .
O10 Li41 O27 88.63(12) 3_666 .
O10 Li41 O27 88.63(12) . 3_666
O10 Li41 O27 91.37(12) 3_666 3_666
O10 Li41 O10 180.0 3_666 .
O26 Li41 O27 99.87(11) 3_666 .
O26 Li41 O27 80.13(11) . .
O26 Li41 O27 99.87(11) . 3_666
O26 Li41 O27 80.13(11) 3_666 3_666
O26 Li41 O10 92.39(13) . .
O26 Li41 O10 92.39(13) 3_666 3_666
O26 Li41 O10 87.61(13) . 3_666
O26 Li41 O10 87.61(13) 3_666 .
O26 Li41 O26 180.0 3_666 .
Li40 O11 S5 136.59(17) 3_676 .
Li40 O12 S3 135.24(18) . .
Li39 O38 C34 137.5(4) 2_645 .
Li41 O27 S18 132.19(18) 3_666 .
Li41 O10 S5 147.2(2) . .
Li41 O26 S20 137.57(19) . .
Li39 O13 S3 144.0(3) . .
Li39 O28 S18 149.6(3) . .
Li40 O25 S20 143.4(2) 3_676 .

loop_
_geom_bond_atom_site_label_1
_geom_bond_atom_site_label_2
_geom_bond_distance
_geom_bond_site_symmetry_2
S5 N4 1.569(3) .
S5 C6 1.831(5) .
S5 O11 1.428(3) .
S5 O10 1.426(3) .
S20 N19 1.572(3) .
S20 C21 1.824(5) .
S20 O26 1.427(3) .
S20 O25 1.419(3) .
S3 N4 1.569(3) .
S3 C2 1.826(5) .
S3 O12 1.434(3) .
S3 O13 1.426(3) .
S18 N19 1.579(3) .
S18 C17 1.835(5) .
S18 O27 1.427(3) .
S18 O28 1.429(3) .
F8 C6 1.308(5) .
F1 C2 1.318(6) .
F14 C2 1.315(5) .
F15 C2 1.313(5) .
F16 C17 1.321(6) .
O31 C32 1.236(6) .
O31 Li39 1.929(8) .
F29 C17 1.308(6) .
F23 C21 1.311(6) .
F30 C17 1.314(6) .
O35 C34 1.309(6) .
O35 C36 1.503(8) .
F7 C6 1.317(7) .
F9 C6 1.288(7) .
F22 C21 1.314(7) .
F24 C21 1.296(8) .
C33 H33a 0.9700 .
C33 H33b 0.9700 .
C33 C34 1.548(8) .
C33 C32 1.446(8) .
C34 O38 1.177(6) .
C32 C37 1.486(8) .
C37 H37a 0.9600 .
C37 H37b 0.9600 .
C37 H37c 0.9600 .
C36 H36a 0.9600 .
C36 H36b 0.9600 .
C36 H36c 0.9600 .
Li39 O38 1.919(8) 2_655
Li39 O13 1.960(8) .
Li39 O28 1.947(8) .
Li40 O11 2.069(3) .
Li40 O11 2.069(3) 3_676
Li40 O12 2.162(3) .
Li40 O12 2.162(3) 3_676
Li40 O25 2.208(3) 3_676
Li40 O25 2.208(3) .
Li41 O27 2.265(3) 3_666
Li41 O27 2.265(3) .
Li41 O10 2.105(3) .
Li41 O10 2.105(3) 3_666
Li41 O26 2.085(3) .
Li41 O26 2.085(3) 3_666
